data_7251493
loop_
_publ_author_name
'Zhang, Jing'
'Feng, Yi'
'Cao, Yun-Dong'
'Fan, Lin-Lin'
'Lv, Cai-Li'
'Cheng, Lei'
'Gao, Guang-Gang'
'Liu, Hong'

_publ_section_title
;
 Solvated pyromellitic acid-modified separator for stable lithium metal
 anodes and high-performance Li--S batteries
;
_journal_issue 6
_journal_name_full CrystEngComm
_journal_page_first 1135
_journal_page_last 1146
_journal_paper_doi 10.1039/D5CE01148E
_journal_volume 28
_journal_year 2026
_chemical_formula_moiety 'C5 H3 O4, 2(C4 H9 N O)'
_chemical_formula_sum 'C13 H21 N2 O6'
_chemical_formula_weight 301.32
_space_group_crystal_system triclinic
_space_group_IT_number 2
_space_group_name_Hall '-P 1'
_space_group_name_H-M_alt 'P -1'
_atom_sites_solution_hydrogens geom
_audit_creation_date 2025-09-13
_audit_creation_method
;
Olex2 1.5
(compiled 2025.03.04 svn.red2d20d0 for OlexSys, GUI svn.r7188)
;
_audit_update_record
;
2025-11-28 deposited with the CCDC.	2026-01-07 downloaded from the CCDC.
;
_cell_angle_alpha 72.161(2)
_cell_angle_beta 78.640(4)
_cell_angle_gamma 84.085(3)
_cell_formula_units_Z 2
_cell_length_a 7.8703(7)
_cell_length_b 9.3910(10)
_cell_length_c 11.0106(11)
_cell_measurement_temperature 273.15
_cell_volume 758.69(13)
_computing_molecular_graphics 'Olex2 1.5 (Dolomanov et al., 2009)'
_computing_publication_material 'Olex2 1.5 (Dolomanov et al., 2009)'
_computing_structure_refinement 'SHELXL 2019/3 (Sheldrick, 2015)'
_computing_structure_solution 'SHELXT 2018/2 (Sheldrick, 2018)'
_diffrn_ambient_temperature 273.15
_diffrn_measured_fraction_theta_full 0.878
_diffrn_measured_fraction_theta_max 0.875
_diffrn_radiation_type MoK\a
_diffrn_radiation_wavelength 0.71073
_diffrn_reflns_av_R_equivalents 0.0409
_diffrn_reflns_av_unetI/netI 0.0370
_diffrn_reflns_Laue_measured_fraction_full 0.878
_diffrn_reflns_Laue_measured_fraction_max 0.875
_diffrn_reflns_limit_h_max 9
_diffrn_reflns_limit_h_min -9
_diffrn_reflns_limit_k_max 11
_diffrn_reflns_limit_k_min -11
_diffrn_reflns_limit_l_max 13
_diffrn_reflns_limit_l_min -13
_diffrn_reflns_number 8356
_diffrn_reflns_point_group_measured_fraction_full 0.878
_diffrn_reflns_point_group_measured_fraction_max 0.875
_diffrn_reflns_theta_full 25.242
_diffrn_reflns_theta_max 25.399
_diffrn_reflns_theta_min 1.973
_exptl_absorpt_coefficient_mu 0.105
_exptl_crystal_density_diffrn 1.319
_exptl_crystal_F_000 322
_refine_diff_density_max 0.783
_refine_diff_density_min -1.169
_refine_diff_density_rms 0.297
_refine_ls_extinction_method none
_refine_ls_goodness_of_fit_ref 1.133
_refine_ls_hydrogen_treatment constr
_refine_ls_matrix_type full
_refine_ls_number_parameters 198
_refine_ls_number_reflns 2458
_refine_ls_number_restraints 72
_refine_ls_restrained_S_all 1.165
_refine_ls_R_factor_all 0.1047
_refine_ls_R_factor_gt 0.1041
_refine_ls_shift/su_max 0.000
_refine_ls_shift/su_mean 0.000
_refine_ls_structure_factor_coef Fsqd
_refine_ls_weighting_details 'w=1/[\s^2^(Fo^2^)+(0.1809P)^2^+1.0618P] where P=(Fo^2^+2Fc^2^)/3'
_refine_ls_weighting_scheme calc
_refine_ls_wR_factor_gt 0.2555
_refine_ls_wR_factor_ref 0.2563
_reflns_Friedel_coverage 0.000
_reflns_number_gt 2399
_reflns_number_total 2458
_reflns_threshold_expression 'I > 2\s(I)'
_cod_data_source_file d5ce01148e2.cif
_cod_data_source_block gggzj_1r
_cod_database_code 7251493
_shelx_shelxl_version_number 2019/3
_shelx_space_group_comment
;
The symmetry employed for this shelxl refinement is uniquely defined
by the following loop, which should always be used as a source of
symmetry information in preference to the above space-group names.
They are only intended as comments.
;
_olex2_refinement_description
;
1. Fixed Uiso
 At 1.2 times of:
  All C(H) groups
 At 1.5 times of:
  All C(H,H,H) groups, All O(H) groups
2. Uiso/Uaniso restraints and constraints
Uanis(O002) \\sim Ueq, Uanis(O005) \\sim Ueq, Uanis(C) \\sim Ueq, Uanis(C00D)
\\sim Ueq, Uanis(C6) \\sim Ueq, Uanis(C00C) \\sim Ueq, Uanis(C1) \\sim Ueq,
Uanis(O001) \\sim Ueq, Uanis(O004) \\sim Ueq, Uanis(O003) \\sim Ueq,
Uanis(N007) \\sim Ueq, Uanis(C4) \\sim Ueq: with sigma of 0.01 and sigma for
terminal atoms of 0.02
Uanis(N007) \\sim Ueq, Uanis(C4) \\sim Ueq, Uanis(O003) \\sim Ueq, Uanis(O001)
\\sim Ueq, Uanis(C1) \\sim Ueq, Uanis(C00C) \\sim Ueq, Uanis(C6) \\sim Ueq,
Uanis(C00D) \\sim Ueq, Uanis(C) \\sim Ueq, Uanis(O002) \\sim Ueq, Uanis(O005)
\\sim Ueq: with sigma of 0.001 and sigma for terminal atoms of 0.002
3.a Aromatic/amide H refined with riding coordinates:
 C6(H6)
3.b Idealised Me refined as rotating group:
 C3(H3A,H3B,H3C), C4(H4A,H4B,H4C), C5(H5A,H5B,H5C), C7(H7A,H7B,H7C), C8(H8A,
 H8B,H8C), C10(H10A,H10B,H10C)
3.c Idealised tetrahedral OH refined as rotating group:
 O001(H001), O005(H005)
;
_olex2_submission_special_instructions 'No special instructions were received'

loop_
_space_group_symop_operation_xyz
'x, y, z'
'-x, -y, -z'

loop_
_atom_site_label
_atom_site_type_symbol
_atom_site_fract_x
_atom_site_fract_y
_atom_site_fract_z
_atom_site_U_iso_or_equiv
_atom_site_adp_type
_atom_site_occupancy
_atom_site_site_symmetry_order
_atom_site_calc_flag
_atom_site_refinement_flags_posn
_atom_site_refinement_flags_adp
_atom_site_refinement_flags_occupancy
_atom_site_disorder_assembly
_atom_site_disorder_group
O001 O 0.6399(2) 0.11031(19) 0.53240(18) 0.0073(5) Uani 1 1 d . U . . .
H001 H 0.640189 0.019574 0.567023 0.011 Uiso 1 1 calc R U . . .
O002 O 0.5237(3) 0.6990(2) 0.15515(19) 0.0127(5) Uani 1 1 d . U . . .
O004 O 0.4091(3) 0.1114(2) 0.68908(19) 0.0120(5) Uani 1 1 d . U . . .
O005 O 0.7959(3) 0.6363(2) 0.19229(19) 0.0113(5) Uani 1 1 d . U . . .
H005 H 0.822668 0.688296 0.117150 0.017 Uiso 1 1 calc R U . . .
C C 0.6268(3) 0.6443(3) 0.2276(2) 0.0029(6) Uani 1 1 d . U . . .
C00C C 0.5130(3) 0.3435(3) 0.5475(2) 0.0020(6) Uani 1 1 d . U . . .
C00D C 0.5674(3) 0.5712(3) 0.3702(2) 0.0014(5) Uani 1 1 d . U . . .
C1 C 0.5147(3) 0.1765(3) 0.5974(2) 0.0037(6) Uani 1 1 d . U . . .
C6 C 0.5805(3) 0.4159(3) 0.4183(2) 0.0025(5) Uani 1 1 d . U . . .
H6 H 0.634740 0.359765 0.363990 0.003 Uiso 1 1 calc R U . . .
O003 O 0.6945(3) -0.1740(2) 0.60808(19) 0.0086(5) Uani 1 1 d . U . . .
N007 N 0.7769(3) -0.3915(3) 0.7425(2) 0.0108(6) Uani 1 1 d . U . . .
C2 C 0.6773(4) -0.2646(3) 0.7201(3) 0.0088(6) Uani 1 1 d . . . . .
C3 C 0.8948(4) -0.4268(3) 0.6337(3) 0.0167(7) Uani 1 1 d . . . . .
H3A H 0.850068 -0.506507 0.613483 0.025 Uiso 1 1 calc R U . . .
H3B H 1.007181 -0.457220 0.656871 0.025 Uiso 1 1 calc R U . . .
H3C H 0.904258 -0.339657 0.559474 0.025 Uiso 1 1 calc R U . . .
C4 C 0.7744(4) -0.4988(3) 0.8717(3) 0.0122(6) Uani 1 1 d . U . . .
H4A H 0.694232 -0.462165 0.934372 0.018 Uiso 1 1 calc R U . . .
H4B H 0.888420 -0.510656 0.893377 0.018 Uiso 1 1 calc R U . . .
H4C H 0.739018 -0.593629 0.871857 0.018 Uiso 1 1 calc R U . . .
C5 C 0.5431(4) -0.2384(3) 0.8291(3) 0.0118(6) Uani 1 1 d . . . . .
H5A H 0.488922 -0.140260 0.801481 0.018 Uiso 1 1 calc R U . . .
H5B H 0.597305 -0.245952 0.901789 0.018 Uiso 1 1 calc R U . . .
H5C H 0.456941 -0.312141 0.853851 0.018 Uiso 1 1 calc R U . . .
O006 O 0.9115(3) 0.7813(2) -0.0395(2) 0.0127(5) Uani 1 1 d . . . . .
N008 N 0.9502(3) 0.9827(3) -0.2141(2) 0.0128(6) Uani 1 1 d . . . . .
C7 C 0.9280(5) 1.1419(3) -0.2806(3) 0.0185(7) Uani 1 1 d . . . . .
H7A H 0.823820 1.182194 -0.238834 0.028 Uiso 1 1 calc R U . . .
H7B H 0.920036 1.155097 -0.369305 0.028 Uiso 1 1 calc R U . . .
H7C H 1.025734 1.193224 -0.277457 0.028 Uiso 1 1 calc R U . . .
C8 C 0.7588(4) 1.0125(3) -0.0198(3) 0.0125(6) Uani 1 1 d . . . . .
H8A H 0.716204 0.951825 0.066495 0.019 Uiso 1 1 calc R U . . .
H8B H 0.663024 1.052548 -0.064022 0.019 Uiso 1 1 calc R U . . .
H8C H 0.820998 1.093209 -0.015700 0.019 Uiso 1 1 calc R U . . .
C9 C 0.8785(4) 0.9183(3) -0.0920(3) 0.0098(6) Uani 1 1 d . . . . .
C10 C 1.0719(4) 0.8954(4) -0.2872(3) 0.0183(7) Uani 1 1 d . . . . .
H10A H 1.029065 0.897078 -0.363452 0.027 Uiso 1 1 calc R U . . .
H10B H 1.082240 0.793805 -0.233780 0.027 Uiso 1 1 calc R U . . .
H10C H 1.183529 0.938473 -0.311804 0.027 Uiso 1 1 calc R U . . .

loop_
_atom_site_aniso_label
_atom_site_aniso_U_11
_atom_site_aniso_U_22
_atom_site_aniso_U_33
_atom_site_aniso_U_23
_atom_site_aniso_U_13
_atom_site_aniso_U_12
O001 0.0125(9) 0.0000(8) 0.0073(9) -0.0003(7) -0.0001(7) 0.0030(7)
O002 0.0137(10) 0.0170(10) 0.0064(9) 0.0026(7) -0.0081(8) -0.0021(7)
O004 0.0211(11) -0.0003(9) 0.0114(10) 0.0007(7) 0.0022(9) -0.0005(7)
O005 0.0103(10) 0.0122(9) 0.0059(9) 0.0038(7) -0.0011(8) 0.0039(7)
C 0.0057(9) 0.0013(8) 0.0028(9) -0.0016(7) -0.0017(7) 0.0003(6)
C00C 0.0033(9) 0.0017(9) 0.0018(9) -0.0006(7) -0.0025(7) 0.0001(7)
C00D 0.0024(9) 0.0013(9) 0.0012(9) -0.0001(6) -0.0021(7) -0.0007(6)
C1 0.0059(9) 0.0032(9) 0.0033(9) -0.0011(7) -0.0037(7) 0.0008(7)
C6 0.0039(9) 0.0016(8) 0.0030(9) -0.0015(7) -0.0023(7) 0.0008(6)
O003 0.0157(10) 0.0020(9) 0.0076(9) 0.0011(7) -0.0065(7) 0.0023(7)
N007 0.0129(9) 0.0078(9) 0.0106(9) -0.0007(7) -0.0034(7) 0.0009(7)
C2 0.0129(14) 0.0038(12) 0.0123(14) -0.0015(10) -0.0093(12) -0.0014(10)
C3 0.0215(16) 0.0093(13) 0.0187(15) -0.0051(11) -0.0056(13) 0.0090(11)
C4 0.0162(12) 0.0067(11) 0.0122(12) 0.0032(9) -0.0089(10) 0.0003(9)
C5 0.0179(14) 0.0093(13) 0.0080(13) -0.0008(10) -0.0072(12) 0.0043(10)
O006 0.0178(11) 0.0056(10) 0.0095(10) 0.0036(8) 0.0008(9) -0.0012(8)
N008 0.0182(13) 0.0101(12) 0.0092(12) 0.0010(9) -0.0035(11) -0.0058(9)
C7 0.0293(18) 0.0103(15) 0.0143(15) 0.0049(11) -0.0103(14) -0.0069(12)
C8 0.0166(15) 0.0063(13) 0.0135(14) -0.0022(10) -0.0024(12) 0.0017(10)
C9 0.0114(14) 0.0087(13) 0.0113(14) -0.0027(11) -0.0054(12) -0.0036(10)
C10 0.0185(16) 0.0256(17) 0.0125(15) -0.0092(12) 0.0035(13) -0.0087(12)

loop_
_atom_type_symbol
_atom_type_description
_atom_type_scat_dispersion_real
_atom_type_scat_dispersion_imag
_atom_type_scat_source
C C 0.0033 0.0016 'International Tables Vol C Tables 4.2.6.8 and 6.1.1.4'
H H 0.0000 0.0000 'International Tables Vol C Tables 4.2.6.8 and 6.1.1.4'
N N 0.0061 0.0033 'International Tables Vol C Tables 4.2.6.8 and 6.1.1.4'
O O 0.0106 0.0060 'International Tables Vol C Tables 4.2.6.8 and 6.1.1.4'

loop_
_geom_angle_atom_site_label_1
_geom_angle_atom_site_label_2
_geom_angle_atom_site_label_3
_geom_angle
_geom_angle_site_symmetry_1
_geom_angle_site_symmetry_3
_geom_angle_publ_flag
C1 O001 H001 109.5 . . ?
C O005 H005 109.5 . . ?
O002 C O005 125.3(2) . . ?
O002 C C00D 121.5(2) . . ?
O005 C C00D 113.2(2) . . ?
C00D C00C C1 119.4(2) 2_666 . ?
C6 C00C C00D 119.5(2) . 2_666 ?
C6 C00C C1 121.0(2) . . ?
C00C C00D C 120.9(2) 2_666 . ?
C6 C00D C 119.1(2) . . ?
C6 C00D C00C 119.8(2) . 2_666 ?
O001 C1 C00C 113.3(2) . . ?
O004 C1 O001 124.8(2) . . ?
O004 C1 C00C 121.9(2) . . ?
C00C C6 H6 119.7 . . ?
C00D C6 C00C 120.7(2) . . ?
C00D C6 H6 119.7 . . ?
C2 N007 C3 119.1(2) . . ?
C2 N007 C4 123.3(3) . . ?
C3 N007 C4 117.5(2) . . ?
O003 C2 N007 119.5(3) . . ?
O003 C2 C5 121.9(2) . . ?
N007 C2 C5 118.6(2) . . ?
N007 C3 H3A 109.5 . . ?
N007 C3 H3B 109.5 . . ?
N007 C3 H3C 109.5 . . ?
H3A C3 H3B 109.5 . . ?
H3A C3 H3C 109.5 . . ?
H3B C3 H3C 109.5 . . ?
N007 C4 H4A 109.5 . . ?
N007 C4 H4B 109.5 . . ?
N007 C4 H4C 109.5 . . ?
H4A C4 H4B 109.5 . . ?
H4A C4 H4C 109.5 . . ?
H4B C4 H4C 109.5 . . ?
C2 C5 H5A 109.5 . . ?
C2 C5 H5B 109.5 . . ?
C2 C5 H5C 109.5 . . ?
H5A C5 H5B 109.5 . . ?
H5A C5 H5C 109.5 . . ?
H5B C5 H5C 109.5 . . ?
C7 N008 C10 115.8(3) . . ?
C9 N008 C7 123.9(3) . . ?
C9 N008 C10 120.1(2) . . ?
N008 C7 H7A 109.5 . . ?
N008 C7 H7B 109.5 . . ?
N008 C7 H7C 109.5 . . ?
H7A C7 H7B 109.5 . . ?
H7A C7 H7C 109.5 . . ?
H7B C7 H7C 109.5 . . ?
H8A C8 H8B 109.5 . . ?
H8A C8 H8C 109.5 . . ?
H8B C8 H8C 109.5 . . ?
C9 C8 H8A 109.5 . . ?
C9 C8 H8B 109.5 . . ?
C9 C8 H8C 109.5 . . ?
O006 C9 N008 119.9(3) . . ?
O006 C9 C8 121.7(3) . . ?
N008 C9 C8 118.4(2) . . ?
N008 C10 H10A 109.5 . . ?
N008 C10 H10B 109.5 . . ?
N008 C10 H10C 109.5 . . ?
H10A C10 H10B 109.5 . . ?
H10A C10 H10C 109.5 . . ?
H10B C10 H10C 109.5 . . ?

loop_
_geom_bond_atom_site_label_1
_geom_bond_atom_site_label_2
_geom_bond_distance
_geom_bond_site_symmetry_2
_geom_bond_publ_flag
O001 H001 0.8200 . ?
O001 C1 1.318(3) . ?
O002 C 1.215(3) . ?
O004 C1 1.217(3) . ?
O005 H005 0.8200 . ?
O005 C 1.312(3) . ?
C C00D 1.507(3) . ?
C00C C00D 1.406(3) 2_666 ?
C00C C1 1.494(3) . ?
C00C C6 1.397(4) . ?
C00D C6 1.391(3) . ?
C6 H6 0.9300 . ?
O003 C2 1.256(3) . ?
N007 C2 1.341(4) . ?
N007 C3 1.466(4) . ?
N007 C4 1.467(3) . ?
C2 C5 1.499(4) . ?
C3 H3A 0.9600 . ?
C3 H3B 0.9600 . ?
C3 H3C 0.9600 . ?
C4 H4A 0.9600 . ?
C4 H4B 0.9600 . ?
C4 H4C 0.9600 . ?
C5 H5A 0.9600 . ?
C5 H5B 0.9600 . ?
C5 H5C 0.9600 . ?
O006 C9 1.261(4) . ?
N008 C7 1.459(4) . ?
N008 C9 1.328(4) . ?
N008 C10 1.475(4) . ?
C7 H7A 0.9600 . ?
C7 H7B 0.9600 . ?
C7 H7C 0.9600 . ?
C8 H8A 0.9600 . ?
C8 H8B 0.9600 . ?
C8 H8C 0.9600 . ?
C8 C9 1.506(4) . ?
C10 H10A 0.9600 . ?
C10 H10B 0.9600 . ?
C10 H10C 0.9600 . ?

loop_
_geom_torsion_atom_site_label_1
_geom_torsion_atom_site_label_2
_geom_torsion_atom_site_label_3
_geom_torsion_atom_site_label_4
_geom_torsion
_geom_torsion_site_symmetry_1
_geom_torsion_site_symmetry_2
_geom_torsion_site_symmetry_3
_geom_torsion_site_symmetry_4
_geom_torsion_publ_flag
O002 C C00D C00C -68.3(3) . . . 2_666 ?
O002 C C00D C6 106.6(3) . . . . ?
O005 C C00D C00C 114.3(2) . . . 2_666 ?
O005 C C00D C6 -70.8(3) . . . . ?
C C00D C6 C00C -174.4(2) . . . . ?
C00C C00D C6 C00C 0.6(4) 2_666 . . . ?
C00D C00C C1 O001 -157.6(2) 2_666 . . . ?
C00D C00C C1 O004 22.4(3) 2_666 . . . ?
C00D C00C C6 C00D -0.6(4) 2_666 . . . ?
C1 C00C C6 C00D 175.4(2) . . . . ?
C6 C00C C1 O001 26.4(3) . . . . ?
C6 C00C C1 O004 -153.6(2) . . . . ?
C3 N007 C2 O003 -4.5(4) . . . . ?
C3 N007 C2 C5 173.1(2) . . . . ?
C4 N007 C2 O003 175.6(2) . . . . ?
C4 N007 C2 C5 -6.8(4) . . . . ?
C7 N008 C9 O006 -176.3(2) . . . . ?
C7 N008 C9 C8 3.7(4) . . . . ?
C10 N008 C9 O006 -1.7(4) . . . . ?
C10 N008 C9 C8 178.3(2) . . . . ?
